data_7128204
loop_
_publ_author_name
'Li, Yibao'
'Du, Ye'
'Huang, Chao-Ran'
'Peng, Hang'
'Zeng, Yu-Ling'
'Liu, Jun-Chao'
'Liao, Wei-Qiang'

_publ_section_title
;
 Homochiral anionic modification toward the chemical design of organic
 enantiomeric ferroelectrics.
;
_journal_issue 42
_journal_name_full 'Chemical communications (Cambridge, England)'
_journal_page_first 5171
_journal_page_last 5174
_journal_paper_doi 10.1039/d1cc01675j
_journal_volume 57
_journal_year 2021
_chemical_formula_moiety 'C7 H14 N, H O4 S'
_chemical_formula_sum 'C7 H15 N O4 S'
_chemical_formula_weight 209.26
_space_group_crystal_system monoclinic
_space_group_IT_number 14
_space_group_name_Hall '-P 2yn'
_space_group_name_H-M_alt 'P 1 21/n 1'
_atom_sites_solution_hydrogens mixed
_audit_creation_method SHELXL-2014/7
_audit_update_record
;
2021-03-23 deposited with the CCDC.	2021-04-19 downloaded from the CCDC.
;
_cell_angle_alpha 90
_cell_angle_beta 93.127(8)
_cell_angle_gamma 90
_cell_formula_units_Z 4
_cell_length_a 7.0131(7)
_cell_length_b 7.1214(5)
_cell_length_c 19.4770(17)
_cell_measurement_reflns_used 3363
_cell_measurement_temperature 293(2)
_cell_measurement_theta_max 28.2570
_cell_measurement_theta_min 3.0050
_cell_volume 971.29(15)
_computing_structure_refinement 'SHELXL-2014/7 (Sheldrick, 2014)'
_diffrn_ambient_temperature 293(2)
_diffrn_measured_fraction_theta_full 1.000
_diffrn_measured_fraction_theta_max 0.793
_diffrn_measurement_device_type 'XtaLAB Synergy R, DW system, HyPix'
_diffrn_radiation_type MoK\a
_diffrn_radiation_wavelength 0.71073
_diffrn_reflns_av_R_equivalents 0.0399
_diffrn_reflns_av_unetI/netI 0.0400
_diffrn_reflns_Laue_measured_fraction_full 1.000
_diffrn_reflns_Laue_measured_fraction_max 0.793
_diffrn_reflns_limit_h_max 9
_diffrn_reflns_limit_h_min -9
_diffrn_reflns_limit_k_max 7
_diffrn_reflns_limit_k_min -9
_diffrn_reflns_limit_l_max 24
_diffrn_reflns_limit_l_min -24
_diffrn_reflns_number 9113
_diffrn_reflns_point_group_measured_fraction_full 1.000
_diffrn_reflns_point_group_measured_fraction_max 0.793
_diffrn_reflns_theta_full 25.242
_diffrn_reflns_theta_max 30.842
_diffrn_reflns_theta_min 2.094
_exptl_absorpt_coefficient_mu 0.318
_exptl_crystal_colour colourless
_exptl_crystal_density_diffrn 1.431
_exptl_crystal_description prism
_exptl_crystal_F_000 448
_refine_diff_density_max 0.370
_refine_diff_density_min -0.283
_refine_diff_density_rms 0.055
_refine_ls_extinction_method none
_refine_ls_goodness_of_fit_ref 1.075
_refine_ls_hydrogen_treatment mixed
_refine_ls_matrix_type full
_refine_ls_number_parameters 123
_refine_ls_number_reflns 3056
_refine_ls_number_restraints 0
_refine_ls_restrained_S_all 1.075
_refine_ls_R_factor_all 0.0834
_refine_ls_R_factor_gt 0.0545
_refine_ls_shift/su_max 0.000
_refine_ls_shift/su_mean 0.000
_refine_ls_structure_factor_coef Fsqd
_refine_ls_weighting_details 'w=1/[\s^2^(Fo^2^)+(0.0674P)^2^+0.3869P] where P=(Fo^2^+2Fc^2^)/3'
_refine_ls_weighting_scheme calc
_refine_ls_wR_factor_gt 0.1384
_refine_ls_wR_factor_ref 0.1537
_reflns_Friedel_coverage 0.000
_reflns_number_gt 1622
_reflns_number_total 2423
_reflns_threshold_expression 'I > 2\s(I)'
_cod_data_source_file d1cc01675j2.cif
_cod_data_source_block DFF-HQ-HSO4
_cod_depositor_comments 'Adding full bibliography for 7128202--7128205.cif.'
_cod_original_cell_volume 971.30(15)
_cod_original_sg_symbol_H-M 'P 21/n'
_cod_database_code 7128204
_shelx_shelxl_version_number 2014/7
_shelx_space_group_comment
;
The symmetry employed for this shelxl refinement is uniquely defined
by the following loop, which should always be used as a source of
symmetry information in preference to the above space-group names.
They are only intended as comments.
;

loop_
_space_group_symop_operation_xyz
'x, y, z'
'-x+1/2, y+1/2, -z+1/2'
'-x, -y, -z'
'x-1/2, -y-1/2, z-1/2'

loop_
_atom_site_label
_atom_site_type_symbol
_atom_site_fract_x
_atom_site_fract_y
_atom_site_fract_z
_atom_site_U_iso_or_equiv
_atom_site_adp_type
_atom_site_occupancy
_atom_site_site_symmetry_order
_atom_site_calc_flag
_atom_site_refinement_flags_posn
_atom_site_refinement_flags_adp
_atom_site_refinement_flags_occupancy
_atom_site_disorder_assembly
_atom_site_disorder_group
H1D H 0.444(5) 0.416(5) 0.1309(16) 0.073(10) Uiso 1 1 d . . . . .
S1 S 0.73502(9) 0.67276(8) 0.16366(3) 0.0436(2) Uani 1 1 d . . . . .
O1 O 0.6478(4) 0.8561(3) 0.19192(13) 0.0845(8) Uani 1 1 d . . . . .
H1 H 0.6927 0.8758 0.2310 0.127 Uiso 1 1 calc R U . . .
O2 O 0.9359(3) 0.6937(3) 0.16788(13) 0.0805(7) Uani 1 1 d . . . . .
O3 O 0.6684(3) 0.5191(3) 0.20448(11) 0.0765(7) Uani 1 1 d . . . . .
O4 O 0.6450(4) 0.6581(3) 0.09597(10) 0.0822(8) Uani 1 1 d . . . . .
N1 N 0.3596(4) 0.3443(3) 0.11892(13) 0.0559(6) Uani 1 1 d . . . . .
C1 C 0.1123(4) 0.1051(4) 0.08584(14) 0.0577(7) Uani 1 1 d . . . . .
H1A H 0.0143 0.0118 0.0726 0.069 Uiso 1 1 calc R U . . .
C2 C 0.4537(5) 0.1881(4) 0.08266(19) 0.0702(9) Uani 1 1 d . . . . .
H2A H 0.5474 0.1271 0.1136 0.084 Uiso 1 1 calc R U . . .
H2B H 0.5186 0.2368 0.0437 0.084 Uiso 1 1 calc R U . . .
C3 C 0.2144(5) 0.4321(4) 0.07072(16) 0.0649(8) Uani 1 1 d . . . . .
H3A H 0.1620 0.5431 0.0916 0.078 Uiso 1 1 calc R U . . .
H3B H 0.2729 0.4697 0.0289 0.078 Uiso 1 1 calc R U . . .
C4 C 0.3019(5) 0.0491(4) 0.05841(18) 0.0725(9) Uani 1 1 d . . . . .
H4A H 0.3368 -0.0757 0.0746 0.087 Uiso 1 1 calc R U . . .
H4B H 0.2915 0.0468 0.0086 0.087 Uiso 1 1 calc R U . . .
C5 C 0.0601(5) 0.2938(5) 0.05450(17) 0.0701(9) Uani 1 1 d . . . . .
H5A H 0.0405 0.2811 0.0050 0.084 Uiso 1 1 calc R U . . .
H5B H -0.0581 0.3381 0.0725 0.084 Uiso 1 1 calc R U . . .
C6 C 0.2688(6) 0.2807(6) 0.18157(16) 0.0867(12) Uani 1 1 d . . . . .
H6A H 0.2000 0.3839 0.2013 0.104 Uiso 1 1 calc R U . . .
H6B H 0.3657 0.2378 0.2154 0.104 Uiso 1 1 calc R U . . .
C7 C 0.1328(8) 0.1226(7) 0.16270(17) 0.1075(17) Uani 1 1 d . . . . .
H7A H 0.1813 0.0059 0.1826 0.129 Uiso 1 1 calc R U . . .
H7B H 0.0093 0.1477 0.1808 0.129 Uiso 1 1 calc R U . . .

loop_
_atom_site_aniso_label
_atom_site_aniso_U_11
_atom_site_aniso_U_22
_atom_site_aniso_U_33
_atom_site_aniso_U_23
_atom_site_aniso_U_13
_atom_site_aniso_U_12
S1 0.0477(4) 0.0393(3) 0.0440(4) -0.0004(2) 0.0043(2) -0.0039(2)
O1 0.0802(17) 0.0746(15) 0.0950(18) -0.0355(12) -0.0301(14) 0.0326(12)
O2 0.0485(13) 0.0768(15) 0.118(2) -0.0244(13) 0.0220(12) -0.0127(10)
O3 0.0826(16) 0.0754(14) 0.0702(13) 0.0281(11) -0.0082(11) -0.0256(12)
O4 0.119(2) 0.0819(16) 0.0443(11) -0.0017(10) -0.0107(12) -0.0094(13)
N1 0.0457(14) 0.0496(13) 0.0716(16) -0.0112(11) -0.0027(11) -0.0105(10)
C1 0.0590(18) 0.0629(17) 0.0505(15) -0.0058(12) -0.0036(12) -0.0230(13)
C2 0.0498(18) 0.0609(18) 0.101(3) -0.0036(16) 0.0106(16) 0.0128(13)
C3 0.073(2) 0.0498(16) 0.0728(19) 0.0097(13) 0.0127(16) 0.0137(14)
C4 0.079(2) 0.0517(17) 0.086(2) -0.0148(14) -0.0100(17) 0.0142(15)
C5 0.057(2) 0.080(2) 0.071(2) -0.0105(16) -0.0142(15) 0.0154(15)
C6 0.108(3) 0.109(3) 0.0409(16) -0.0091(17) -0.0111(17) -0.029(2)
C7 0.147(4) 0.128(3) 0.0487(18) 0.0056(19) 0.014(2) -0.076(3)

loop_
_atom_type_symbol
_atom_type_description
_atom_type_scat_dispersion_real
_atom_type_scat_dispersion_imag
_atom_type_scat_source
C C 0.0033 0.0016 'International Tables Vol C Tables 4.2.6.8 and 6.1.1.4'
H H 0.0000 0.0000 'International Tables Vol C Tables 4.2.6.8 and 6.1.1.4'
N N 0.0061 0.0033 'International Tables Vol C Tables 4.2.6.8 and 6.1.1.4'
O O 0.0106 0.0060 'International Tables Vol C Tables 4.2.6.8 and 6.1.1.4'
S S 0.1246 0.1234 'International Tables Vol C Tables 4.2.6.8 and 6.1.1.4'

loop_
_geom_angle_atom_site_label_1
_geom_angle_atom_site_label_2
_geom_angle_atom_site_label_3
_geom_angle
_geom_angle_site_symmetry_1
_geom_angle_site_symmetry_3
_geom_angle_publ_flag
O2 S1 O4 116.62(16) . . ?
O2 S1 O3 113.50(15) . . ?
O4 S1 O3 108.14(14) . . ?
O2 S1 O1 107.50(14) . . ?
O4 S1 O1 102.98(14) . . ?
O3 S1 O1 107.20(16) . . ?
C6 N1 C3 109.9(3) . . ?
C6 N1 C2 112.6(3) . . ?
C3 N1 C2 108.7(2) . . ?
C7 C1 C5 109.7(3) . . ?
C7 C1 C4 109.6(3) . . ?
C5 C1 C4 106.8(3) . . ?
N1 C2 C4 108.3(3) . . ?
C5 C3 N1 108.8(2) . . ?
C2 C4 C1 109.6(2) . . ?
C3 C5 C1 110.2(2) . . ?
N1 C6 C7 108.8(2) . . ?
C1 C7 C6 109.3(3) . . ?

loop_
_geom_bond_atom_site_label_1
_geom_bond_atom_site_label_2
_geom_bond_distance
_geom_bond_site_symmetry_2
_geom_bond_publ_flag
S1 O2 1.415(2) . ?
S1 O4 1.434(2) . ?
S1 O3 1.445(2) . ?
S1 O1 1.555(2) . ?
N1 C6 1.478(4) . ?
N1 C3 1.485(4) . ?
N1 C2 1.491(4) . ?
C1 C7 1.501(4) . ?
C1 C5 1.513(4) . ?
C1 C4 1.513(5) . ?
C2 C4 1.510(4) . ?
C3 C5 1.484(5) . ?
C6 C7 1.508(5) . ?
